data_7719931
loop_
_publ_author_name
'Gayen, Sourav'
'Satapathi, Snigdha'
'Patel, Deepak Kumar'
'Ghosh, Sundargopal'

_publ_section_title
;
 Hydroboration via metal-bound \s(B--H) bonds in Ru-(\s-borate) complexes:
 a pathway to \h4-HBCC-\s,\p-borataallyl complexes
;
_journal_name_full 'Dalton Transactions'
_journal_paper_doi 10.1039/D5DT02484F
_journal_year 2025
_chemical_formula_sum 'C24 H23 B2 N2 Ru S2'
_chemical_formula_weight 526.25
_space_group_crystal_system monoclinic
_space_group_IT_number 14
_space_group_name_Hall '-P 2ybc'
_space_group_name_H-M_alt 'P 1 21/c 1'
_atom_sites_solution_hydrogens mixed
_audit_creation_method SHELXL-2019/3
_audit_update_record
;
2025-06-03 deposited with the CCDC.	2025-11-14 downloaded from the CCDC.
;
_cell_angle_alpha 90
_cell_angle_beta 90.1760(10)
_cell_angle_gamma 90
_cell_formula_units_Z 4
_cell_length_a 7.0318(2)
_cell_length_b 26.1017(7)
_cell_length_c 14.5720(3)
_cell_measurement_reflns_used 9956
_cell_measurement_temperature 150(2)
_cell_measurement_theta_max 26.3698
_cell_measurement_theta_min 2.8968
_cell_volume 2674.56(12)
_computing_structure_refinement 'SHELXL-2019/2 (Sheldrick, 2019)'
_computing_structure_solution 'SHELXT 2018/2 (Sheldrick, 2018)'
_diffrn_ambient_temperature 150(2)
_diffrn_measured_fraction_theta_full 0.718
_diffrn_measured_fraction_theta_max 0.737
_diffrn_measurement_device_type 'Bruker D8 QUEST'
_diffrn_measurement_method '\w and \f scans'
_diffrn_radiation_type MoK\a
_diffrn_radiation_wavelength 0.71073
_diffrn_reflns_av_R_equivalents 0.0755
_diffrn_reflns_av_unetI/netI 0.0467
_diffrn_reflns_Laue_measured_fraction_full 0.718
_diffrn_reflns_Laue_measured_fraction_max 0.737
_diffrn_reflns_limit_h_max 8
_diffrn_reflns_limit_h_min -8
_diffrn_reflns_limit_k_max 32
_diffrn_reflns_limit_k_min -32
_diffrn_reflns_limit_l_max 18
_diffrn_reflns_limit_l_min -17
_diffrn_reflns_number 43426
_diffrn_reflns_point_group_measured_fraction_full 0.718
_diffrn_reflns_point_group_measured_fraction_max 0.737
_diffrn_reflns_theta_full 25.242
_diffrn_reflns_theta_max 26.377
_diffrn_reflns_theta_min 2.095
_diffrn_source 'microfocus sealed tube'
_exptl_absorpt_coefficient_mu 0.755
_exptl_absorpt_correction_T_max 0.7454
_exptl_absorpt_correction_T_min 0.6689
_exptl_absorpt_correction_type multi-scan
_exptl_absorpt_process_details
;
Krause, L., Herbst-Irmer, R., Sheldrick, G. M., Stalke, D. (2015).
"Comparison of silver and molybdenum microfocus X-ray sources for
single-crystal structure determination"
J. Appl. Cryst. 48, 3-10.
doi:10.1107/S1600576714022985
;
_exptl_crystal_colour brown
_exptl_crystal_density_diffrn 1.307
_exptl_crystal_description needle
_exptl_crystal_F_000 1068
_refine_diff_density_max 0.458
_refine_diff_density_min -0.264
_refine_diff_density_rms 0.071
_refine_ls_extinction_method none
_refine_ls_goodness_of_fit_ref 0.988
_refine_ls_hydrogen_treatment mixed
_refine_ls_matrix_type full
_refine_ls_number_parameters 304
_refine_ls_number_reflns 4037
_refine_ls_number_restraints 29
_refine_ls_restrained_S_all 0.987
_refine_ls_R_factor_all 0.0372
_refine_ls_R_factor_gt 0.0304
_refine_ls_shift/su_max 0.001
_refine_ls_shift/su_mean 0.000
_refine_ls_structure_factor_coef Fsqd
_refine_ls_weighting_details 'w=1/[\s^2^(Fo^2^)+(0.0402P)^2^] where P=(Fo^2^+2Fc^2^)/3'
_refine_ls_weighting_scheme calc
_refine_ls_wR_factor_gt 0.0699
_refine_ls_wR_factor_ref 0.0727
_reflns_Friedel_coverage 0.000
_reflns_number_gt 3547
_reflns_number_total 4037
_reflns_threshold_expression 'I > 2\s(I)'
_cod_data_source_file d5dt02484f2.cif
_cod_data_source_block DG4SNGD
_cod_depositor_comments
;
The following automatic conversions were performed:

data item '_exptl_absorpt_correction_type' value 'Multi-Scan' was
changed to 'multi-scan' in accordance with the
/home/data/users/saulius/crontab/automatic-downloads/rss-feeds/RSC/lib/dictionaries/cif_core.dic
dictionary named 'cif_core.dic' version 2.4.2 last updated on
2011-04-26.

Automatic conversion script
Id: cif_fix_values 8170 2020-07-09 18:12:32Z antanas 
;
_cod_original_sg_symbol_H-M 'P 21/c'
_cod_database_code 7719931
_shelx_shelxl_version_number 2019/3
_shelx_space_group_comment
;
The symmetry employed for this shelxl refinement is uniquely defined
by the following loop, which should always be used as a source of
symmetry information in preference to the above space-group names.
They are only intended as comments.
;

loop_
_space_group_symop_operation_xyz
'x, y, z'
'-x, y+1/2, -z+1/2'
'-x, -y, -z'
'x, -y-1/2, z-1/2'

loop_
_atom_site_label
_atom_site_type_symbol
_atom_site_fract_x
_atom_site_fract_y
_atom_site_fract_z
_atom_site_U_iso_or_equiv
_atom_site_adp_type
_atom_site_occupancy
_atom_site_site_symmetry_order
_atom_site_calc_flag
_atom_site_refinement_flags_posn
_atom_site_refinement_flags_adp
_atom_site_refinement_flags_occupancy
_atom_site_disorder_assembly
_atom_site_disorder_group
C1 C 0.6532(4) 0.38653(10) 0.86452(17) 0.0220(5) Uani 1 1 d . . . . .
C2 C 0.8297(4) 0.39191(11) 0.90955(19) 0.0275(6) Uani 1 1 d . . . . .
H2 H 0.906514 0.421128 0.897997 0.033 Uiso 1 1 calc R U . . .
C3 C 0.8908(4) 0.35527(11) 0.96973(19) 0.0306(6) Uani 1 1 d . . . . .
H3 H 1.008740 0.359335 1.000836 0.037 Uiso 1 1 calc R U . . .
C4 C 0.7789(5) 0.31158(11) 0.98558(19) 0.0311(6) Uani 1 1 d . . . . .
H4 H 0.822077 0.284977 1.024963 0.037 Uiso 1 1 calc R U . . .
C5 C 0.6068(4) 0.30849(10) 0.94281(17) 0.0263(6) Uani 1 1 d . . . . .
H5 H 0.527790 0.279814 0.955247 0.032 Uiso 1 1 calc R U . . .
C6 C -0.0030(4) 0.49628(10) 0.7014(2) 0.0290(6) Uani 1 1 d . . . . .
C7 C -0.1071(5) 0.54254(12) 0.7058(2) 0.0422(8) Uani 1 1 d . . . . .
H7 H -0.085210 0.566005 0.754547 0.051 Uiso 1 1 calc R U . . .
C8 C -0.2389(5) 0.55333(12) 0.6400(3) 0.0476(9) Uani 1 1 d . . . . .
H8 H -0.310151 0.584200 0.643276 0.057 Uiso 1 1 calc R U . . .
C9 C -0.2698(5) 0.51929(12) 0.5678(2) 0.0433(8) Uani 1 1 d . . . . .
H9 H -0.361383 0.526810 0.521653 0.052 Uiso 1 1 calc R U . . .
C10 C -0.1674(4) 0.47520(12) 0.5643(2) 0.0359(7) Uani 1 1 d . . . . .
H10 H -0.189319 0.451782 0.515460 0.043 Uiso 1 1 calc R U . . .
C11 C 0.3236(4) 0.31742(9) 0.73880(17) 0.0201(5) Uani 1 1 d . . . . .
C12 C 0.4525(4) 0.33472(9) 0.67318(17) 0.0197(5) Uani 1 1 d . . . . .
C13 C 0.4528(4) 0.32693(9) 0.57163(17) 0.0219(5) Uani 1 1 d . . . . .
C14 C 0.6229(4) 0.33647(10) 0.52651(19) 0.0284(6) Uani 1 1 d . . . . .
H14 H 0.732023 0.345775 0.561290 0.034 Uiso 1 1 calc R U . . .
C15 C 0.6371(5) 0.33272(11) 0.4314(2) 0.0333(7) Uani 1 1 d . . . . .
H15 H 0.754540 0.339469 0.401743 0.040 Uiso 1 1 calc R U . . .
C16 C 0.4773(5) 0.31895(10) 0.38025(19) 0.0324(7) Uani 1 1 d . . . . .
H16 H 0.484843 0.316527 0.315313 0.039 Uiso 1 1 calc R U . . .
C17 C 0.3071(5) 0.30880(10) 0.42459(18) 0.0275(6) Uani 1 1 d . . . . .
H17 H 0.198317 0.299151 0.389850 0.033 Uiso 1 1 calc R U . . .
C18 C 0.2947(4) 0.31266(9) 0.51944(17) 0.0237(6) Uani 1 1 d . . . . .
H18 H 0.177489 0.305523 0.549077 0.028 Uiso 1 1 calc R U . . .
C19 C 0.1722(4) 0.27818(9) 0.72037(17) 0.0213(5) Uani 1 1 d . . . . .
C20 C 0.2279(4) 0.23068(10) 0.68488(17) 0.0244(6) Uani 1 1 d . . . . .
H20 H 0.354118 0.226126 0.663270 0.029 Uiso 1 1 calc R U . . .
C21 C 0.1006(5) 0.19035(10) 0.68104(19) 0.0312(7) Uani 1 1 d . . . . .
H21 H 0.141117 0.158104 0.658004 0.037 Uiso 1 1 calc R U . . .
C22 C -0.0843(5) 0.19638(11) 0.71025(19) 0.0338(7) Uani 1 1 d . . . . .
H22 H -0.170663 0.168447 0.707274 0.041 Uiso 1 1 calc R U . . .
C23 C -0.1433(4) 0.24314(11) 0.74382(19) 0.0304(6) Uani 1 1 d . . . . .
H23 H -0.271190 0.247644 0.763066 0.036 Uiso 1 1 calc R U . . .
C24 C -0.0155(4) 0.28370(10) 0.74946(18) 0.0249(6) Uani 1 1 d . . . . .
H24 H -0.056703 0.315655 0.773480 0.030 Uiso 1 1 calc R U . . .
B1 B 0.3404(4) 0.33680(10) 0.84118(19) 0.0200(6) Uani 1 1 d D U . . .
B2 B 0.0842(5) 0.41416(12) 0.6224(2) 0.0250(6) Uani 1 1 d D U . . .
N1 N 0.5433(3) 0.34472(8) 0.88303(14) 0.0211(5) Uani 1 1 d . . . . .
N2 N -0.0329(3) 0.46370(8) 0.62961(16) 0.0273(5) Uani 1 1 d . . . . .
Ru1 Ru 0.27767(3) 0.40116(2) 0.73438(2) 0.01882(7) Uani 1 1 d . . . . .
S1 S 0.57749(10) 0.43151(2) 0.78575(5) 0.02451(15) Uani 1 1 d . . . . .
S2 S 0.16088(11) 0.48018(2) 0.78287(5) 0.02868(16) Uani 1 1 d . . . . .
H1A H 0.250(4) 0.3146(9) 0.8945(16) 0.025(6) Uiso 1 1 d D U . . .
H1B H 0.270(4) 0.3792(7) 0.8440(19) 0.025(7) Uiso 1 1 d D . . . .
H2A H 0.045(5) 0.3930(10) 0.5594(16) 0.033(7) Uiso 1 1 d D U . . .
H2B H 0.051(5) 0.3908(10) 0.6875(15) 0.034(7) Uiso 1 1 d D U . . .
H2C H 0.249(3) 0.4267(11) 0.625(2) 0.039(7) Uiso 1 1 d D U . . .
H12 H 0.576(4) 0.3460(10) 0.6989(19) 0.019(7) Uiso 1 1 d . . . . .

loop_
_atom_site_aniso_label
_atom_site_aniso_U_11
_atom_site_aniso_U_22
_atom_site_aniso_U_33
_atom_site_aniso_U_23
_atom_site_aniso_U_13
_atom_site_aniso_U_12
C1 0.0211(13) 0.0263(12) 0.0187(12) -0.0071(10) 0.0046(10) -0.0013(11)
C2 0.0245(15) 0.0335(14) 0.0246(13) -0.0079(11) 0.0027(12) -0.0058(12)
C3 0.0240(15) 0.0449(16) 0.0230(13) -0.0084(12) -0.0021(12) -0.0021(13)
C4 0.0345(16) 0.0373(15) 0.0214(13) 0.0000(11) -0.0069(12) 0.0007(13)
C5 0.0319(15) 0.0267(13) 0.0203(13) -0.0022(10) -0.0034(12) -0.0021(11)
C6 0.0262(15) 0.0213(12) 0.0396(16) 0.0069(12) 0.0080(13) 0.0000(11)
C7 0.045(2) 0.0277(15) 0.054(2) 0.0069(14) 0.0085(17) 0.0109(14)
C8 0.042(2) 0.0324(16) 0.068(2) 0.0178(16) 0.0100(19) 0.0154(15)
C9 0.0338(18) 0.0451(19) 0.051(2) 0.0233(16) -0.0028(16) 0.0069(15)
C10 0.0257(16) 0.0408(17) 0.0413(17) 0.0133(14) -0.0017(14) 0.0016(13)
C11 0.0209(13) 0.0156(11) 0.0237(12) -0.0005(9) -0.0023(11) 0.0021(10)
C12 0.0192(13) 0.0186(11) 0.0212(12) -0.0020(10) -0.0006(10) 0.0035(10)
C13 0.0268(14) 0.0165(11) 0.0224(12) -0.0014(9) 0.0040(11) 0.0021(10)
C14 0.0301(16) 0.0279(14) 0.0272(14) -0.0031(11) 0.0021(12) -0.0027(12)
C15 0.0357(17) 0.0331(15) 0.0311(15) -0.0007(12) 0.0136(13) 0.0007(13)
C16 0.049(2) 0.0273(14) 0.0213(13) 0.0002(11) 0.0044(13) 0.0102(13)
C17 0.0371(16) 0.0235(13) 0.0219(13) -0.0021(10) -0.0055(12) 0.0061(12)
C18 0.0290(15) 0.0197(12) 0.0223(13) 0.0005(10) 0.0008(11) 0.0031(11)
C19 0.0274(14) 0.0213(12) 0.0152(11) 0.0009(9) -0.0026(11) -0.0024(11)
C20 0.0303(15) 0.0251(13) 0.0178(12) 0.0009(10) -0.0040(11) 0.0002(11)
C21 0.0496(19) 0.0199(13) 0.0241(14) 0.0000(10) -0.0088(14) -0.0041(13)
C22 0.0409(18) 0.0309(15) 0.0296(15) 0.0016(12) -0.0087(14) -0.0204(14)
C23 0.0288(15) 0.0373(15) 0.0250(13) 0.0022(12) -0.0012(12) -0.0112(13)
C24 0.0259(14) 0.0252(13) 0.0236(13) -0.0002(11) -0.0009(11) -0.0048(11)
B1 0.0192(14) 0.0193(13) 0.0215(14) -0.0008(11) 0.0009(12) -0.0013(11)
B2 0.0245(16) 0.0235(14) 0.0269(15) 0.0050(12) 0.0005(13) 0.0004(13)
N1 0.0223(11) 0.0216(10) 0.0196(10) -0.0037(8) -0.0006(9) -0.0010(9)
N2 0.0239(12) 0.0270(11) 0.0310(12) 0.0084(10) 0.0056(10) 0.0026(10)
Ru1 0.01936(12) 0.01714(11) 0.01997(11) 0.00008(7) 0.00107(8) -0.00100(8)
S1 0.0244(4) 0.0221(3) 0.0271(3) -0.0005(2) 0.0005(3) -0.0050(3)
S2 0.0328(4) 0.0206(3) 0.0326(4) -0.0029(3) 0.0023(3) 0.0021(3)

loop_
_atom_type_symbol
_atom_type_description
_atom_type_scat_dispersion_real
_atom_type_scat_dispersion_imag
_atom_type_scat_source
C C 0.0033 0.0016 'International Tables Vol C Tables 4.2.6.8 and 6.1.1.4'
H H 0.0000 0.0000 'International Tables Vol C Tables 4.2.6.8 and 6.1.1.4'
B B 0.0013 0.0007 'International Tables Vol C Tables 4.2.6.8 and 6.1.1.4'
N N 0.0061 0.0033 'International Tables Vol C Tables 4.2.6.8 and 6.1.1.4'
Ru Ru -1.2594 0.8363 'International Tables Vol C Tables 4.2.6.8 and 6.1.1.4'
S S 0.1246 0.1234 'International Tables Vol C Tables 4.2.6.8 and 6.1.1.4'

loop_
_geom_angle_atom_site_label_1
_geom_angle_atom_site_label_2
_geom_angle_atom_site_label_3
_geom_angle
_geom_angle_site_symmetry_1
_geom_angle_site_symmetry_3
_geom_angle_publ_flag
N1 C1 C2 119.1(2) . . ?
N1 C1 S1 120.14(19) . . ?
C2 C1 S1 120.8(2) . . ?
C3 C2 C1 120.3(3) . . ?
C2 C3 C4 119.9(3) . . ?
C5 C4 C3 118.0(3) . . ?
N1 C5 C4 122.8(3) . . ?
N2 C6 C7 119.2(3) . . ?
N2 C6 S2 118.9(2) . . ?
C7 C6 S2 121.9(2) . . ?
C8 C7 C6 119.8(3) . . ?
C7 C8 C9 120.3(3) . . ?
C10 C9 C8 119.2(3) . . ?
C9 C10 N2 121.5(3) . . ?
C12 C11 C19 124.1(2) . . ?
C12 C11 B1 119.8(2) . . ?
C19 C11 B1 116.0(2) . . ?
C12 C11 Ru1 75.81(14) . . ?
C19 C11 Ru1 124.48(17) . . ?
B1 C11 Ru1 73.81(13) . . ?
C11 C12 C13 129.7(2) . . ?
C11 C12 Ru1 68.30(14) . . ?
C13 C12 Ru1 119.20(17) . . ?
C14 C13 C18 118.4(2) . . ?
C14 C13 C12 116.7(2) . . ?
C18 C13 C12 124.9(3) . . ?
C13 C14 C15 121.5(3) . . ?
C16 C15 C14 119.4(3) . . ?
C17 C16 C15 119.7(3) . . ?
C18 C17 C16 120.4(3) . . ?
C17 C18 C13 120.6(3) . . ?
C24 C19 C20 118.0(2) . . ?
C24 C19 C11 123.1(2) . . ?
C20 C19 C11 118.1(2) . . ?
C21 C20 C19 120.5(3) . . ?
C22 C21 C20 120.8(3) . . ?
C21 C22 C23 119.7(3) . . ?
C22 C23 C24 120.0(3) . . ?
C23 C24 C19 121.0(3) . . ?
N1 B1 C11 118.4(2) . . ?
N1 B1 Ru1 109.61(17) . . ?
C11 B1 Ru1 65.60(13) . . ?
N2 B2 Ru1 114.8(2) . . ?
C5 N1 C1 119.8(2) . . ?
C5 N1 B1 117.1(2) . . ?
C1 N1 B1 123.0(2) . . ?
C6 N2 C10 120.0(2) . . ?
C6 N2 B2 119.7(2) . . ?
C10 N2 B2 120.3(2) . . ?
B2 Ru1 C11 105.69(10) . . ?
B2 Ru1 C12 99.33(11) . . ?
C11 Ru1 C12 35.89(10) . . ?
B2 Ru1 S2 82.39(9) . . ?
C11 Ru1 S2 156.62(7) . . ?
C12 Ru1 S2 166.24(7) . . ?
B2 Ru1 B1 137.65(11) . . ?
C11 Ru1 B1 40.59(9) . . ?
C12 Ru1 B1 67.45(10) . . ?
S2 Ru1 B1 120.09(7) . . ?
B2 Ru1 S1 138.35(9) . . ?
C11 Ru1 S1 101.05(7) . . ?
C12 Ru1 S1 84.20(7) . . ?
S2 Ru1 S1 85.55(3) . . ?
B1 Ru1 S1 82.18(7) . . ?
C1 S1 Ru1 104.76(9) . . ?
C6 S2 Ru1 104.19(10) . . ?

loop_
_geom_bond_atom_site_label_1
_geom_bond_atom_site_label_2
_geom_bond_distance
_geom_bond_site_symmetry_2
_geom_bond_publ_flag
C1 N1 1.365(3) . ?
C1 C2 1.409(4) . ?
C1 S1 1.725(3) . ?
C2 C3 1.366(4) . ?
C3 C4 1.405(4) . ?
C4 C5 1.362(4) . ?
C5 N1 1.360(3) . ?
C6 N2 1.364(4) . ?
C6 C7 1.414(4) . ?
C6 S2 1.704(3) . ?
C7 C8 1.361(5) . ?
C8 C9 1.393(5) . ?
C9 C10 1.359(4) . ?
C10 N2 1.373(4) . ?
C11 C12 1.395(4) . ?
C11 C19 1.501(3) . ?
C11 B1 1.579(4) . ?
C11 Ru1 2.210(2) . ?
C12 C13 1.494(3) . ?
C12 Ru1 2.306(2) . ?
C13 C14 1.389(4) . ?
C13 C18 1.396(4) . ?
C14 C15 1.393(4) . ?
C15 C16 1.394(4) . ?
C16 C17 1.387(5) . ?
C17 C18 1.389(4) . ?
C19 C24 1.395(4) . ?
C19 C20 1.400(4) . ?
C20 C21 1.383(4) . ?
C21 C22 1.378(5) . ?
C22 C23 1.380(4) . ?
C23 C24 1.391(4) . ?
B1 N1 1.564(3) . ?
B1 Ru1 2.331(3) . ?
B2 N2 1.537(4) . ?
B2 Ru1 2.148(3) . ?
Ru1 S2 2.3306(7) . ?
Ru1 S1 2.3713(7) . ?
